data_2312467
loop_
_publ_author_name
'Kennedy, Alan R.'
'Kirkhouse, Jennifer B. A.'
'McCarney, Karen M.'
'Puissegur, Olivier'

_publ_section_title
;
 Isostructural behaviour in ammonium and potassium salt forms of
 sulfonated azo dyes.
;
_journal_coeditor_code DG3051
_journal_issue 'Pt 3'
_journal_name_full 'Acta crystallographica. Section C, Structural chemistry'
_journal_page_first 66
_journal_page_last 79
_journal_paper_doi 10.1107/S2053229624001293
_journal_volume 80
_journal_year 2024
_chemical_formula_iupac '[K (C12 H10 N3 O3 S) (H2 O1)2]'
_chemical_formula_moiety '[K (C12 H10 N3 O3 S) (H2 O1)2]'
_chemical_formula_sum 'C12 H14 K N3 O5 S'
_chemical_formula_weight 351.42
_chemical_name_systematic
;
Poly[diaqua{4-[2-(4-aminophenyl)diazen-1-yl]benzenesulfonato}potassium]
;
_space_group_crystal_system triclinic
_space_group_IT_number 2
_space_group_name_Hall '-P 1'
_space_group_name_H-M_alt 'P -1'
_atom_sites_solution_hydrogens mixed
_audit_creation_method SHELXL-2018/3
_cell_angle_alpha 88.3730(10)
_cell_angle_beta 73.9710(10)
_cell_angle_gamma 66.3130(10)
_cell_formula_units_Z 8
_cell_length_a 13.3058(2)
_cell_length_b 13.6247(2)
_cell_length_c 18.4664(3)
_cell_measurement_reflns_used 13626
_cell_measurement_temperature 123(2)
_cell_measurement_theta_max 27.48
_cell_measurement_theta_min 0.41
_cell_volume 2933.52(8)
_computing_cell_refinement
;
<i>DENZO</i> and <i>COLLECT</i> (Otwinowski & Minor, 1997)
;
_computing_data_collection
;
<i>DENZO</i> and <i>COLLECT</i> (Otwinowski & Minor, 1997)
;
_computing_data_reduction
;
<i>DENZO</i> and <i>COLLECT</i> (Otwinowski & Minor, 1997)
;
_computing_publication_material
;
SHELXL2018 in WinGX (Farrugia, 2012)
;
_computing_structure_refinement
;
SHELXL2018 (Sheldrick, 2015<i>b</i>)
;
_computing_structure_solution
;
SIR92 (Altomare <i>et al.</i>,  1994)
;
_diffrn_ambient_temperature 123(2)
_diffrn_measured_fraction_theta_full 0.996
_diffrn_measured_fraction_theta_max 0.996
_diffrn_measurement_device_type 'Enraf--Nonius  KappaCCD'
_diffrn_measurement_method 'omega and phi scans'
_diffrn_radiation_type MoK\a
_diffrn_radiation_wavelength 0.71073
_diffrn_reflns_av_R_equivalents 0.0234
_diffrn_reflns_av_unetI/netI 0.0332
_diffrn_reflns_limit_h_max 17
_diffrn_reflns_limit_h_min -17
_diffrn_reflns_limit_k_max 17
_diffrn_reflns_limit_k_min -17
_diffrn_reflns_limit_l_max 23
_diffrn_reflns_limit_l_min -23
_diffrn_reflns_number 26000
_diffrn_reflns_theta_full 26.000
_diffrn_reflns_theta_max 27.478
_diffrn_reflns_theta_min 1.639
_diffrn_source 'sealed tube'
_diffrn_standards_decay_% 0
_diffrn_standards_interval_count 0
_diffrn_standards_number 0
_exptl_absorpt_coefficient_mu 0.532
_exptl_absorpt_correction_type none
_exptl_crystal_colour yellow
_exptl_crystal_density_diffrn 1.591
_exptl_crystal_description sheet
_exptl_crystal_F_000 1456
_exptl_crystal_size_max 0.7
_exptl_crystal_size_mid 0.3
_exptl_crystal_size_min 0.02
_refine_diff_density_max 0.798
_refine_diff_density_min -0.793
_refine_ls_extinction_method none
_refine_ls_goodness_of_fit_ref 1.029
_refine_ls_hydrogen_treatment mixed
_refine_ls_matrix_type full
_refine_ls_number_parameters 895
_refine_ls_number_reflns 13392
_refine_ls_number_restraints 24
_refine_ls_restrained_S_all 1.030
_refine_ls_R_factor_all 0.0498
_refine_ls_R_factor_gt 0.0358
_refine_ls_shift/su_max 0.001
_refine_ls_shift/su_mean 0.000
_refine_ls_structure_factor_coef Fsqd
_refine_ls_weighting_details 'w=1/[\s^2^(Fo^2^)+(0.0423P)^2^+2.5026P] where P=(Fo^2^+2Fc^2^)/3'
_refine_ls_weighting_scheme calc
_refine_ls_wR_factor_gt 0.0902
_refine_ls_wR_factor_ref 0.0976
_reflns_number_gt 10848
_reflns_number_total 13392
_reflns_threshold_expression 'I > 2\s(I)'
_cod_data_source_file dg3051.cif
_cod_data_source_block K3
_cod_database_code 2312467
_shelx_space_group_comment
;
The symmetry employed for this shelxl refinement is uniquely defined
by the following loop, which should always be used as a source of
symmetry information in preference to the above space-group names.
They are only intended as comments.
;

loop_
_space_group_symop_operation_xyz
'x, y, z'
'-x, -y, -z'

loop_
_atom_site_type_symbol
_atom_site_label
_atom_site_fract_x
_atom_site_fract_y
_atom_site_fract_z
_atom_site_U_iso_or_equiv
_atom_site_adp_type
_atom_site_calc_flag
_atom_site_occupancy
_atom_site_disorder_assembly
_atom_site_disorder_group
K K1 0.36432(3) 0.16149(3) 0.04727(2) 0.01821(9) Uani d 1 . .
K K2 0.56585(4) 0.34009(3) 0.00078(2) 0.02089(10) Uani d 1 . .
K K3 0.91040(4) 0.14309(4) 0.03328(3) 0.03042(11) Uani d 1 . .
K K4 1.11003(4) 0.34080(3) -0.05349(2) 0.02172(10) Uani d 1 . .
S S1 0.60885(4) 0.15844(4) 0.13423(2) 0.01617(10) Uani d 1 . .
S S1A 0.58680(4) 0.12938(4) -0.11362(2) 0.01558(10) Uani d 1 . .
S S1B 0.90352(4) 0.37392(4) 0.11946(2) 0.01655(10) Uani d 1 . .
S S1C 0.88336(4) 0.33155(4) -0.12057(2) 0.01540(10) Uani d 1 . .
O O1 0.66126(12) 0.04249(11) 0.14108(8) 0.0230(3) Uani d 1 . .
O O1A 0.56604(12) 0.04564(11) -0.07064(7) 0.0224(3) Uani d 1 . .
O O1B 0.99145(14) 0.26429(11) 0.09571(8) 0.0291(3) Uani d 1 . .
O O2 0.50128(12) 0.19267(11) 0.11594(8) 0.0235(3) Uani d 1 . .
O O1W 0.17161(13) 0.17402(12) 0.16143(8) 0.0256(3) Uani d 1 . .
O O2A 0.49160(12) 0.23543(11) -0.08722(8) 0.0234(3) Uani d 1 . .
O O2B 0.93443(13) 0.45183(11) 0.07491(8) 0.0268(3) Uani d 1 . .
O O3 0.68945(12) 0.19462(11) 0.08320(7) 0.0225(3) Uani d 1 . .
O O2W 0.38778(13) 0.44516(13) 0.13668(9) 0.0281(3) Uani d 1 . .
O O3A 0.69498(12) 0.13426(13) -0.11593(8) 0.0279(3) Uani d 1 . .
O O3B 0.79182(13) 0.37860(15) 0.12144(9) 0.0365(4) Uani d 1 . .
O O3W 0.60988(13) 0.50992(12) 0.05734(8) 0.0257(3) Uani d 1 . .
O O4W 0.90005(13) -0.02527(12) 0.13023(9) 0.0282(3) Uani d 1 . .
O O5W 1.12711(13) -0.00124(12) 0.05792(9) 0.0293(3) Uani d 1 . .
H H9W 1.1620(18) -0.0209(19) 0.0100(6) 0.035 Uiso d 1 . .
H H10W 1.1896(14) -0.0422(17) 0.0707(12) 0.035 Uiso d 1 . .
O O6W 1.22994(13) 0.13309(11) -0.03169(8) 0.0233(3) Uani d 1 . .
O O7W 1.24230(13) 0.37602(11) 0.03183(8) 0.0255(3) Uani d 1 . .
O O8W 1.31574(13) 0.33491(12) -0.15548(9) 0.0275(3) Uani d 1 . .
H H15W 1.3758(15) 0.3093(17) -0.1379(13) 0.033 Uiso d 1 . .
H H16W 1.324(2) 0.3912(13) -0.1745(13) 0.033 Uiso d 1 . .
O O1C 0.76263(16) 0.35833(19) -0.08326(10) 0.0220(4) Uani d 0.878(4) A 1
O O2C 0.91077(19) 0.42551(14) -0.12630(9) 0.0228(4) Uani d 0.878(4) A 1
O O3C 0.95984(17) 0.24694(16) -0.08543(11) 0.0239(4) Uani d 0.878(4) A 1
O O4C 0.7885(13) 0.3113(13) -0.0773(8) 0.0220(4) Uani d 0.122(4) A 2
O O5C 0.8522(14) 0.4454(11) -0.1293(7) 0.0228(4) Uani d 0.122(4) A 2
O O6C 0.9823(14) 0.2762(13) -0.1002(9) 0.0239(4) Uani d 0.122(4) A 2
N N1 0.49955(13) 0.33938(12) 0.44977(9) 0.0172(3) Uani d 1 . .
N N1A 0.62709(13) 0.03685(12) -0.43692(9) 0.0173(3) Uani d 1 . .
N N1B 0.87099(13) 0.46335(12) 0.44147(9) 0.0176(3) Uani d 1 . .
N N1C 1.00015(13) 0.16488(12) -0.44137(9) 0.0168(3) Uani d 1 . .
N N2 0.58070(13) 0.34190(12) 0.47114(9) 0.0171(3) Uani d 1 . .
N N2A 0.63343(13) -0.05449(12) -0.45571(9) 0.0176(3) Uani d 1 . .
N N2B 0.86504(13) 0.55398(12) 0.46122(9) 0.0173(3) Uani d 1 . .
N N2C 0.92154(13) 0.15932(12) -0.46417(9) 0.0174(3) Uani d 1 . .
N N3 0.46770(17) 0.50272(14) 0.77320(9) 0.0212(3) Uani d 1 . .
N N3A 0.69006(15) -0.15131(16) -0.76079(10) 0.0226(4) Uani d 1 . .
N N3B 0.81564(15) 0.63159(16) 0.76852(10) 0.0238(4) Uani d 1 . .
N N3C 1.04330(17) 0.00391(14) -0.76838(9) 0.0221(4) Uani d 1 . .
C C1 0.57751(15) 0.21914(14) 0.22572(10) 0.0147(3) Uani d 1 . .
C C1A 0.59373(15) 0.10016(14) -0.20806(10) 0.0146(3) Uani d 1 . .
C C1B 0.89745(15) 0.40302(14) 0.21380(10) 0.0152(3) Uani d 1 . .
C C1C 0.91372(15) 0.27882(14) -0.21423(10) 0.0149(3) Uani d 1 . .
C C2 0.46687(16) 0.25495(14) 0.27370(10) 0.0174(4) Uani d 1 . .
H H2 0.406898 0.252756 0.256284 0.021 Uiso calc 1 . .
C C2A 0.59565(16) 0.00262(15) -0.23074(10) 0.0173(4) Uani d 1 . .
H H2A 0.589860 -0.047690 -0.194892 0.021 Uiso calc 1 . .
C C2B 0.89368(16) 0.50142(15) 0.23675(10) 0.0174(4) Uani d 1 . .
H H2B 0.897118 0.552580 0.201182 0.021 Uiso calc 1 . .
C C2C 0.82832(15) 0.27106(14) -0.24037(10) 0.0166(4) Uani d 1 . .
H H2C 0.753033 0.291570 -0.207218 0.020 Uiso calc 1 . .
C C3 0.44475(16) 0.29419(15) 0.34773(11) 0.0184(4) Uani d 1 . .
H H3 0.369302 0.318596 0.381298 0.022 Uiso calc 1 . .
C C3A 0.60606(15) -0.02100(15) -0.30590(10) 0.0169(4) Uani d 1 . .
H H3A 0.607199 -0.087354 -0.321551 0.020 Uiso calc 1 . .
C C3B 0.88492(15) 0.52458(15) 0.31145(10) 0.0169(4) Uani d 1 . .
H H3B 0.882456 0.591479 0.327216 0.020 Uiso calc 1 . .
C C3C 0.85370(16) 0.23313(14) -0.31523(10) 0.0166(4) Uani d 1 . .
H H3C 0.796056 0.226894 -0.333317 0.020 Uiso calc 1 . .
C C4 0.53297(16) 0.29782(14) 0.37283(10) 0.0156(4) Uani d 1 . .
C C4A 0.61481(15) 0.05321(14) -0.35826(10) 0.0158(4) Uani d 1 . .
C C4B 0.87976(15) 0.44910(15) 0.36324(10) 0.0162(4) Uani d 1 . .
C C4C 0.96408(15) 0.20436(14) -0.36353(10) 0.0154(3) Uani d 1 . .
C C5 0.64367(15) 0.26369(14) 0.32360(10) 0.0168(4) Uani d 1 . .
H H5 0.703310 0.267634 0.340529 0.020 Uiso calc 1 . .
C C5A 0.61020(16) 0.15177(15) -0.33499(10) 0.0179(4) Uani d 1 . .
H H5A 0.614125 0.202845 -0.370557 0.022 Uiso calc 1 . .
C C5B 0.88510(16) 0.35028(15) 0.34002(10) 0.0179(4) Uani d 1 . .
H H5B 0.882686 0.298779 0.375479 0.022 Uiso calc 1 . .
C C5C 1.04950(16) 0.21144(15) -0.33698(10) 0.0179(4) Uani d 1 . .
H H5C 1.124708 0.191197 -0.370185 0.022 Uiso calc 1 . .
C C6 0.66621(16) 0.22407(15) 0.24999(11) 0.0180(4) Uani d 1 . .
H H6 0.741426 0.200389 0.216181 0.022 Uiso calc 1 . .
C C6A 0.59988(16) 0.17544(14) -0.25996(10) 0.0167(4) Uani d 1 . .
H H6A 0.597033 0.242455 -0.244075 0.020 Uiso calc 1 . .
C C6B 0.89394(16) 0.32676(15) 0.26520(10) 0.0176(4) Uani d 1 . .
H H6B 0.897544 0.259428 0.249272 0.021 Uiso calc 1 . .
C C6C 1.02495(16) 0.24797(15) -0.26216(10) 0.0173(4) Uani d 1 . .
H H6C 1.083268 0.251967 -0.243697 0.021 Uiso calc 1 . .
C C7 0.54673(16) 0.38451(14) 0.54765(10) 0.0157(4) Uani d 1 . .
C C7A 0.64460(15) -0.07259(14) -0.53316(10) 0.0158(4) Uani d 1 . .
C C7B 0.85779(15) 0.56769(15) 0.53871(10) 0.0162(4) Uani d 1 . .
C C7C 0.95806(16) 0.11810(14) -0.54119(10) 0.0155(4) Uani d 1 . .
C C8 0.43404(16) 0.42187(15) 0.59522(10) 0.0173(4) Uani d 1 . .
H H8 0.374791 0.420291 0.576679 0.021 Uiso calc 1 . .
C C8A 0.65069(15) -0.17206(15) -0.55619(11) 0.0178(4) Uani d 1 . .
H H8A 0.646107 -0.222375 -0.520123 0.021 Uiso calc 1 . .
C C8B 0.84642(16) 0.66756(15) 0.56518(11) 0.0182(4) Uani d 1 . .
H H8B 0.846841 0.721222 0.531250 0.022 Uiso calc 1 . .
C C8C 0.87466(16) 0.11037(15) -0.56976(10) 0.0177(4) Uani d 1 . .
H H8C 0.798442 0.131704 -0.537895 0.021 Uiso calc 1 . .
C C9 0.40933(16) 0.46096(15) 0.66906(11) 0.0186(4) Uani d 1 . .
H H9 0.332944 0.485441 0.701215 0.022 Uiso calc 1 . .
C C9A 0.66334(16) -0.19812(15) -0.63115(11) 0.0180(4) Uani d 1 . .
H H9A 0.667436 -0.266082 -0.646125 0.022 Uiso calc 1 . .
C C9B 0.83449(16) 0.68896(15) 0.64097(11) 0.0190(4) Uani d 1 . .
H H9B 0.826049 0.757445 0.658631 0.023 Uiso calc 1 . .
C C9C 0.90248(16) 0.07160(15) -0.64467(11) 0.0185(4) Uani d 1 . .
H H9C 0.845055 0.066993 -0.663857 0.022 Uiso calc 1 . .
C C10 0.49517(16) 0.46511(14) 0.69734(10) 0.0168(4) Uani d 1 . .
C C10A 0.67011(15) -0.12459(15) -0.68493(10) 0.0175(4) Uani d 1 . .
C C10B 0.83482(15) 0.61027(15) 0.69145(10) 0.0177(4) Uani d 1 . .
C C10C 1.01397(16) 0.03949(14) -0.69172(10) 0.0167(4) Uani d 1 . .
C C11 0.60659(16) 0.42965(15) 0.64948(11) 0.0181(4) Uani d 1 . .
H H11 0.665465 0.432619 0.667803 0.022 Uiso calc 1 . .
C C11A 0.66057(16) -0.02318(15) -0.66082(11) 0.0197(4) Uani d 1 . .
H H11A 0.663013 0.028064 -0.696478 0.024 Uiso calc 1 . .
C C11B 0.85061(16) 0.50880(15) 0.66346(11) 0.0192(4) Uani d 1 . .
H H11B 0.853477 0.453906 0.696747 0.023 Uiso calc 1 . .
C C11C 1.09807(16) 0.04553(15) -0.66239(11) 0.0187(4) Uani d 1 . .
H H11C 1.174597 0.022944 -0.694008 0.022 Uiso calc 1 . .
C C12 0.63237(16) 0.38987(15) 0.57499(11) 0.0186(4) Uani d 1 . .
H H12 0.708552 0.366292 0.542639 0.022 Uiso calc 1 . .
C C12A 0.64776(16) 0.00269(15) -0.58628(11) 0.0179(4) Uani d 1 . .
H H12A 0.641058 0.071506 -0.570813 0.021 Uiso calc 1 . .
C C12B 0.86200(16) 0.48764(15) 0.58844(11) 0.0181(4) Uani d 1 . .
H H12B 0.872754 0.418489 0.570389 0.022 Uiso calc 1 . .
C C12C 1.07081(16) 0.08399(15) -0.58800(10) 0.0175(4) Uani d 1 . .
H H12C 1.128572 0.087303 -0.568568 0.021 Uiso calc 1 . .
H H1N 0.395(2) 0.554(2) 0.7950(14) 0.031(6) Uiso d 1 . .
H H2N 0.516(2) 0.518(2) 0.7822(15) 0.033(7) Uiso d 1 . .
H H3N 0.673(2) -0.200(2) -0.7689(15) 0.039(8) Uiso d 1 . .
H H4N 0.666(2) -0.097(2) -0.7876(15) 0.036(7) Uiso d 1 . .
H H5N 0.852(2) 0.576(2) 0.7920(15) 0.037(7) Uiso d 1 . .
H H6N 0.831(2) 0.685(2) 0.7808(15) 0.035(7) Uiso d 1 . .
H H7N 0.991(2) -0.009(2) -0.7789(16) 0.043(8) Uiso d 1 . .
H H8N 1.111(2) -0.047(2) -0.7869(14) 0.031(7) Uiso d 1 . .
H H1W 0.155(2) 0.1254(19) 0.1873(15) 0.064(10) Uiso d 1 . .
H H2W 0.1166(15) 0.1971(18) 0.1402(12) 0.031(7) Uiso d 1 . .
H H3W 0.3304(17) 0.4996(15) 0.1291(17) 0.056(9) Uiso d 1 . .
H H4W 0.358(2) 0.3993(17) 0.1527(17) 0.063(10) Uiso d 1 . .
H H5W 0.581(2) 0.531(3) 0.1053(7) 0.082(12) Uiso d 1 . .
H H6W 0.6785(12) 0.4633(18) 0.0554(15) 0.049(8) Uiso d 1 . .
H H7W 0.8265(9) -0.0080(19) 0.1414(16) 0.047(8) Uiso d 1 . .
H H8W 0.9269(19) -0.0950(8) 0.1270(16) 0.045(8) Uiso d 1 . .
H H11W 1.187(2) 0.110(2) 0.0020(12) 0.050(9) Uiso d 1 . .
H H12W 1.275(2) 0.0765(15) -0.0625(13) 0.057(9) Uiso d 1 . .
H H13W 1.1940(18) 0.4350(14) 0.0606(13) 0.052(9) Uiso d 1 . .
H H14W 1.2900(18) 0.400(2) 0.0029(13) 0.049(8) Uiso d 1 . .

loop_
_atom_site_aniso_label
_atom_site_aniso_U_11
_atom_site_aniso_U_22
_atom_site_aniso_U_33
_atom_site_aniso_U_12
_atom_site_aniso_U_13
_atom_site_aniso_U_23
K1 0.01762(19) 0.0189(2) 0.01943(19) -0.00785(16) -0.00678(15) 0.00224(15)
K2 0.0220(2) 0.0183(2) 0.0234(2) -0.00772(16) -0.00867(17) 0.00016(16)
K3 0.0264(2) 0.0278(2) 0.0359(3) -0.0133(2) -0.0032(2) -0.00333(19)
K4 0.0225(2) 0.0200(2) 0.0208(2) -0.00755(17) -0.00514(17) 0.00190(16)
S1 0.0161(2) 0.0179(2) 0.0145(2) -0.00651(17) -0.00479(17) -0.00092(16)
S1A 0.0172(2) 0.0162(2) 0.0146(2) -0.00747(17) -0.00571(17) 0.00230(16)
S1B 0.0171(2) 0.0197(2) 0.0143(2) -0.00834(18) -0.00570(17) 0.00287(17)
S1C 0.0157(2) 0.0162(2) 0.0139(2) -0.00658(17) -0.00328(17) -0.00098(16)
O1 0.0270(7) 0.0178(7) 0.0206(7) -0.0065(6) -0.0051(6) -0.0022(5)
O1A 0.0317(8) 0.0200(7) 0.0152(6) -0.0124(6) -0.0034(6) 0.0026(5)
O1B 0.0400(9) 0.0211(7) 0.0234(7) -0.0050(6) -0.0159(7) -0.0036(6)
O2 0.0198(7) 0.0300(8) 0.0218(7) -0.0090(6) -0.0092(6) -0.0023(6)
O1W 0.0237(7) 0.0269(8) 0.0246(7) -0.0088(6) -0.0068(6) 0.0037(6)
O2A 0.0293(8) 0.0171(7) 0.0213(7) -0.0045(6) -0.0112(6) -0.0021(5)
O2B 0.0412(9) 0.0249(7) 0.0153(7) -0.0181(7) -0.0031(6) 0.0030(6)
O3 0.0229(7) 0.0296(8) 0.0167(7) -0.0136(6) -0.0045(6) 0.0044(6)
O2W 0.0238(8) 0.0273(8) 0.0330(8) -0.0092(7) -0.0102(7) 0.0027(7)
O3A 0.0242(7) 0.0443(9) 0.0244(7) -0.0199(7) -0.0127(6) 0.0090(7)
O3B 0.0242(8) 0.0722(12) 0.0224(8) -0.0264(8) -0.0114(6) 0.0106(8)
O3W 0.0290(8) 0.0219(7) 0.0251(8) -0.0075(6) -0.0105(6) 0.0018(6)
O4W 0.0220(8) 0.0272(8) 0.0359(9) -0.0093(6) -0.0101(7) 0.0025(7)
O5W 0.0285(8) 0.0292(8) 0.0333(8) -0.0107(7) -0.0159(7) 0.0064(7)
O6W 0.0253(8) 0.0214(7) 0.0206(7) -0.0071(6) -0.0060(6) -0.0036(6)
O7W 0.0297(8) 0.0208(7) 0.0230(7) -0.0084(6) -0.0059(6) 0.0009(6)
O8W 0.0272(8) 0.0265(8) 0.0303(8) -0.0103(6) -0.0122(7) 0.0040(6)
O1C 0.0169(9) 0.0284(12) 0.0186(7) -0.0099(9) -0.0004(6) -0.0047(8)
O2C 0.0276(12) 0.0219(8) 0.0209(8) -0.0156(8) -0.0011(8) -0.0036(6)
O3C 0.0296(10) 0.0208(10) 0.0174(9) -0.0041(7) -0.0102(8) 0.0018(7)
O4C 0.0169(9) 0.0284(12) 0.0186(7) -0.0099(9) -0.0004(6) -0.0047(8)
O5C 0.0276(12) 0.0219(8) 0.0209(8) -0.0156(8) -0.0011(8) -0.0036(6)
O6C 0.0296(10) 0.0208(10) 0.0174(9) -0.0041(7) -0.0102(8) 0.0018(7)
N1 0.0179(8) 0.0182(8) 0.0163(7) -0.0079(6) -0.0054(6) 0.0003(6)
N1A 0.0177(8) 0.0191(8) 0.0155(7) -0.0076(6) -0.0052(6) 0.0009(6)
N1B 0.0176(8) 0.0194(8) 0.0169(8) -0.0079(6) -0.0059(6) 0.0013(6)
N1C 0.0181(8) 0.0173(7) 0.0156(7) -0.0076(6) -0.0049(6) 0.0001(6)
N2 0.0182(8) 0.0168(8) 0.0168(7) -0.0074(6) -0.0052(6) 0.0003(6)
N2A 0.0163(8) 0.0198(8) 0.0160(8) -0.0066(6) -0.0046(6) 0.0010(6)
N2B 0.0152(7) 0.0193(8) 0.0163(8) -0.0060(6) -0.0043(6) 0.0008(6)
N2C 0.0182(8) 0.0175(8) 0.0163(7) -0.0067(6) -0.0054(6) 0.0005(6)
N3 0.0243(9) 0.0227(9) 0.0179(8) -0.0096(8) -0.0079(7) 0.0004(7)
N3A 0.0252(9) 0.0265(9) 0.0183(8) -0.0116(8) -0.0081(7) 0.0016(7)
N3B 0.0217(9) 0.0293(10) 0.0182(8) -0.0073(8) -0.0069(7) -0.0027(7)
N3C 0.0244(9) 0.0233(9) 0.0165(8) -0.0070(8) -0.0064(7) -0.0016(7)
C1 0.0159(8) 0.0132(8) 0.0147(8) -0.0058(7) -0.0045(7) 0.0018(7)
C1A 0.0121(8) 0.0167(8) 0.0137(8) -0.0052(7) -0.0030(7) 0.0009(7)
C1B 0.0128(8) 0.0182(9) 0.0138(8) -0.0059(7) -0.0035(7) 0.0010(7)
C1C 0.0173(9) 0.0136(8) 0.0138(8) -0.0064(7) -0.0044(7) 0.0006(6)
C2 0.0152(9) 0.0183(9) 0.0195(9) -0.0070(7) -0.0061(7) 0.0013(7)
C2A 0.0177(9) 0.0176(9) 0.0181(9) -0.0084(7) -0.0058(7) 0.0039(7)
C2B 0.0180(9) 0.0178(9) 0.0172(9) -0.0081(7) -0.0055(7) 0.0045(7)
C2C 0.0146(8) 0.0173(9) 0.0172(9) -0.0065(7) -0.0034(7) 0.0011(7)
C3 0.0142(9) 0.0198(9) 0.0199(9) -0.0067(7) -0.0034(7) 0.0000(7)
C3A 0.0177(9) 0.0157(9) 0.0182(9) -0.0077(7) -0.0051(7) 0.0009(7)
C3B 0.0168(9) 0.0157(9) 0.0190(9) -0.0078(7) -0.0046(7) 0.0018(7)
C3C 0.0173(9) 0.0166(9) 0.0174(9) -0.0080(7) -0.0057(7) 0.0012(7)
C4 0.0187(9) 0.0127(8) 0.0158(8) -0.0064(7) -0.0053(7) 0.0011(7)
C4A 0.0130(8) 0.0186(9) 0.0161(9) -0.0064(7) -0.0048(7) 0.0021(7)
C4B 0.0128(8) 0.0202(9) 0.0147(8) -0.0057(7) -0.0044(7) 0.0020(7)
C4C 0.0171(9) 0.0126(8) 0.0153(8) -0.0057(7) -0.0036(7) 0.0010(7)
C5 0.0151(8) 0.0179(9) 0.0191(9) -0.0075(7) -0.0066(7) 0.0009(7)
C5A 0.0193(9) 0.0178(9) 0.0178(9) -0.0083(7) -0.0064(7) 0.0051(7)
C5B 0.0203(9) 0.0172(9) 0.0172(9) -0.0084(7) -0.0059(7) 0.0045(7)
C5C 0.0150(9) 0.0200(9) 0.0174(9) -0.0067(7) -0.0030(7) -0.0004(7)
C6 0.0153(9) 0.0193(9) 0.0187(9) -0.0069(7) -0.0039(7) -0.0007(7)
C6A 0.0187(9) 0.0151(8) 0.0173(9) -0.0077(7) -0.0058(7) 0.0019(7)
C6B 0.0183(9) 0.0165(9) 0.0181(9) -0.0079(7) -0.0043(7) 0.0009(7)
C6C 0.0156(9) 0.0198(9) 0.0182(9) -0.0078(7) -0.0066(7) 0.0012(7)
C7 0.0181(9) 0.0137(8) 0.0161(8) -0.0072(7) -0.0054(7) 0.0018(7)
C7A 0.0145(8) 0.0179(9) 0.0152(8) -0.0068(7) -0.0045(7) 0.0006(7)
C7B 0.0131(8) 0.0193(9) 0.0150(8) -0.0061(7) -0.0029(7) 0.0005(7)
C7C 0.0185(9) 0.0138(8) 0.0137(8) -0.0059(7) -0.0052(7) 0.0020(7)
C8 0.0168(9) 0.0184(9) 0.0179(9) -0.0082(7) -0.0055(7) 0.0027(7)
C8A 0.0156(9) 0.0189(9) 0.0197(9) -0.0071(7) -0.0065(7) 0.0038(7)
C8B 0.0168(9) 0.0182(9) 0.0205(9) -0.0073(7) -0.0067(7) 0.0023(7)
C8C 0.0169(9) 0.0175(9) 0.0184(9) -0.0069(7) -0.0050(7) 0.0021(7)
C9 0.0169(9) 0.0202(9) 0.0176(9) -0.0075(7) -0.0033(7) 0.0021(7)
C9A 0.0166(9) 0.0170(9) 0.0205(9) -0.0067(7) -0.0055(7) -0.0003(7)
C9B 0.0163(9) 0.0189(9) 0.0218(9) -0.0067(7) -0.0060(7) -0.0029(7)
C9C 0.0190(9) 0.0185(9) 0.0207(9) -0.0081(7) -0.0095(8) 0.0029(7)
C10 0.0229(9) 0.0134(8) 0.0157(8) -0.0081(7) -0.0073(7) 0.0039(7)
C10A 0.0118(8) 0.0216(9) 0.0179(9) -0.0054(7) -0.0045(7) -0.0009(7)
C10B 0.0113(8) 0.0235(9) 0.0171(9) -0.0057(7) -0.0041(7) -0.0012(7)
C10C 0.0223(9) 0.0123(8) 0.0150(8) -0.0057(7) -0.0067(7) 0.0023(7)
C11 0.0175(9) 0.0176(9) 0.0226(9) -0.0079(7) -0.0101(8) 0.0019(7)
C11A 0.0213(9) 0.0214(9) 0.0192(9) -0.0109(8) -0.0073(8) 0.0060(7)
C11B 0.0196(9) 0.0219(9) 0.0182(9) -0.0096(8) -0.0072(7) 0.0051(7)
C11C 0.0182(9) 0.0197(9) 0.0181(9) -0.0083(7) -0.0042(7) 0.0023(7)
C12 0.0169(9) 0.0172(9) 0.0213(9) -0.0069(7) -0.0048(7) 0.0010(7)
C12A 0.0191(9) 0.0174(9) 0.0195(9) -0.0089(7) -0.0072(7) 0.0023(7)
C12B 0.0175(9) 0.0186(9) 0.0190(9) -0.0081(7) -0.0053(7) 0.0005(7)
C12C 0.0156(9) 0.0196(9) 0.0185(9) -0.0073(7) -0.0066(7) 0.0018(7)

loop_
_atom_type_symbol
_atom_type_description
_atom_type_scat_dispersion_real
_atom_type_scat_dispersion_imag
_atom_type_scat_source
K K 0.2009 0.2494 'International Tables Vol C Tables 4.2.6.8 and 6.1.1.4'
S S 0.1246 0.1234 'International Tables Vol C Tables 4.2.6.8 and 6.1.1.4'
O O 0.0106 0.0060 'International Tables Vol C Tables 4.2.6.8 and 6.1.1.4'
N N 0.0061 0.0033 'International Tables Vol C Tables 4.2.6.8 and 6.1.1.4'
C C 0.0033 0.0016 'International Tables Vol C Tables 4.2.6.8 and 6.1.1.4'
H H 0.0000 0.0000 'International Tables Vol C Tables 4.2.6.8 and 6.1.1.4'

loop_
_geom_angle_atom_site_label_1
_geom_angle_atom_site_label_2
_geom_angle_atom_site_label_3
_geom_angle_site_symmetry_1
_geom_angle_site_symmetry_3
_geom_angle
_geom_angle_publ_flag
O2 K1 O1A . 2_655 93.46(5) ?
O2 K1 O6W . 1_455 176.42(5) ?
O1A K1 O6W 2_655 1_455 88.31(4) ?
O2 K1 O7W . 1_455 96.46(5) ?
O1A K1 O7W 2_655 1_455 166.72(5) ?
O6W K1 O7W 1_455 1_455 82.29(4) ?
O2 K1 O1W . . 106.10(5) ?
O1A K1 O1W 2_655 . 81.52(4) ?
O6W K1 O1W 1_455 . 77.24(5) ?
O7W K1 O1W 1_455 . 87.25(5) ?
O2 K1 O1A . . 86.00(4) ?
O1A K1 O1A 2_655 . 72.27(5) ?
O6W K1 O1A 1_455 . 91.58(4) ?
O7W K1 O1A 1_455 . 117.16(4) ?
O1W K1 O1A . . 151.82(4) ?
O2 K1 O2A . . 84.65(4) ?
O1A K1 O2A 2_655 . 121.15(4) ?
O6W K1 O2A 1_455 . 91.77(4) ?
O7W K1 O2A 1_455 . 68.76(4) ?
O1W K1 O2A . . 154.89(4) ?
O1A K1 O2A . . 48.89(4) ?
O2 K1 S1A . . 83.01(3) ?
O1A K1 S1A 2_655 . 96.24(3) ?
O6W K1 S1A 1_455 . 93.70(3) ?
O7W K1 S1A 1_455 . 93.72(3) ?
O1W K1 S1A . . 170.69(4) ?
O1A K1 S1A . . 24.01(3) ?
O2A K1 S1A . . 25.02(3) ?
O2 K1 K4 . 1_455 138.74(3) ?
O1A K1 K4 2_655 1_455 127.69(3) ?
O6W K1 K4 1_455 1_455 39.82(3) ?
O7W K1 K4 1_455 1_455 42.49(3) ?
O1W K1 K4 . 1_455 80.55(3) ?
O1A K1 K4 . 1_455 107.32(3) ?
O2A K1 K4 . 1_455 76.73(3) ?
S1A K1 K4 . 1_455 93.909(13) ?
O2 K1 K2 . . 46.70(3) ?
O1A K1 K2 2_655 . 126.75(3) ?
O6W K1 K2 1_455 . 129.93(3) ?
O7W K1 K2 1_455 . 66.47(3) ?
O1W K1 K2 . . 135.07(3) ?
O1A K1 K2 . . 71.44(3) ?
O2A K1 K2 . . 41.51(3) ?
S1A K1 K2 . . 53.027(11) ?
K4 K1 K2 1_455 . 99.729(12) ?
O2 K1 K1 . 2_655 89.53(3) ?
O1A K1 K1 2_655 2_655 37.44(3) ?
O6W K1 K1 1_455 2_655 89.99(3) ?
O7W K1 K1 1_455 2_655 151.03(4) ?
O1W K1 K1 . 2_655 118.31(3) ?
O1A K1 K1 . 2_655 34.83(3) ?
O2A K1 K1 . 2_655 83.71(3) ?
S1A K1 K1 . 2_655 58.808(12) ?
K4 K1 K1 1_455 2_655 123.824(16) ?
K2 K1 K1 . 2_655 98.949(14) ?
O3 K2 O1C . . 89.81(6) ?
O3 K2 O4C . . 78.8(3) ?
O3 K2 O2A . . 109.42(4) ?
O1C K2 O2A . . 110.70(5) ?
O4C K2 O2A . . 108.2(3) ?
O3 K2 O2W . . 90.13(4) ?
O1C K2 O2W . . 136.34(5) ?
O4C K2 O2W . . 141.4(3) ?
O2A K2 O2W . . 110.39(5) ?
O3 K2 O3W . 2_665 166.01(5) ?
O1C K2 O3W . 2_665 103.96(6) ?
O2A K2 O3W . 2_665 68.31(4) ?
O2W K2 O3W . 2_665 78.26(4) ?
O3 K2 O3W . . 91.51(4) ?
O1C K2 O3W . . 64.79(5) ?
O4C K2 O3W . . 71.9(3) ?
O2A K2 O3W . . 158.82(4) ?
O2W K2 O3W . . 71.57(5) ?
O3W K2 O3W 2_665 . 92.17(4) ?
O3 K2 O2 . . 48.75(4) ?
O1C K2 O2 . . 137.53(6) ?
O4C K2 O2 . . 125.3(3) ?
O2A K2 O2 . . 80.89(4) ?
O2W K2 O2 . . 63.80(4) ?
O3W K2 O2 2_665 . 117.99(4) ?
O3W K2 O2 . . 116.97(4) ?
O3 K2 O3A . . 79.15(4) ?
O1C K2 O3A . . 75.40(5) ?
O4C K2 O3A . . 67.3(3) ?
O2A K2 O3A . . 47.21(4) ?
O2W K2 O3A . . 146.90(4) ?
O3W K2 O3A 2_665 . 106.42(4) ?
O3W K2 O3A . . 139.15(4) ?
O2 K2 O3A . . 86.27(4) ?
O3 K2 S1 . . 24.08(3) ?
O1C K2 S1 . . 113.82(5) ?
O4C K2 S1 . . 102.4(3) ?
O2A K2 S1 . . 97.78(3) ?
O2W K2 S1 . . 74.17(3) ?
O3W K2 S1 2_665 . 142.21(4) ?
O3W K2 S1 . . 102.89(3) ?
O2 K2 S1 . . 24.93(3) ?
O3A K2 S1 . . 84.46(3) ?
O3 K2 S1A . . 90.20(3) ?
O1C K2 S1A . . 97.37(4) ?
O4C K2 S1A . . 90.9(3) ?
O2A K2 S1A . . 23.95(3) ?
O2W K2 S1A . . 126.29(4) ?
O3W K2 S1A 2_665 . 90.46(3) ?
O3W K2 S1A . . 162.07(4) ?
O2 K2 S1A . . 76.98(3) ?
O3A K2 S1A . . 24.68(3) ?
S1 K2 S1A . . 85.573(14) ?
O3 K2 K2 . 2_665 135.69(3) ?
O1C K2 K2 . 2_665 82.24(5) ?
O2A K2 K2 . 2_665 114.18(3) ?
O2W K2 K2 . 2_665 67.98(3) ?
O3W K2 K2 2_665 2_665 46.33(3) ?
O3W K2 K2 . 2_665 45.84(3) ?
O2 K2 K2 . 2_665 131.69(3) ?
O3A K2 K2 . 2_665 138.62(3) ?
S1 K2 K2 . 2_665 136.779(19) ?
S1A K2 K2 . 2_665 133.976(19) ?
O3 K2 H6W . . 78.2(4) ?
O1C K2 H6W . . 55.3(4) ?
O4C K2 H6W . . 59.6(5) ?
O2A K2 H6W . . 164.9(5) ?
O2W K2 H6W . . 82.1(4) ?
O3W K2 H6W 2_665 . 107.5(3) ?
O3W K2 H6W . . 16.8(2) ?
O2 K2 H6W . . 113.1(5) ?
O3A K2 H6W . . 125.1(3) ?
S1 K2 H6W . . 93.8(5) ?
S1A K2 H6W . . 149.7(3) ?
K2 K2 H6W 2_665 . 61.5(3) ?
O3 K3 O3C . . 111.17(5) ?
O3 K3 O1B . . 116.49(5) ?
O3C K3 O1B . . 81.50(6) ?
O3 K3 O5W . 2_755 75.72(5) ?
O3C K3 O5W . 2_755 90.88(6) ?
O1B K3 O5W . 2_755 167.29(5) ?
O3 K3 O4W . . 77.80(4) ?
O3C K3 O4W . . 162.84(5) ?
O1B K3 O4W . . 108.15(5) ?
O5W K3 O4W 2_755 . 76.90(5) ?
O3 K3 O5W . . 141.48(5) ?
O3C K3 O5W . . 107.21(5) ?
O1B K3 O5W . . 72.00(4) ?
O5W K3 O5W 2_755 . 100.90(4) ?
O4W K3 O5W . . 64.31(4) ?
O3 K3 O6C . . 114.4(3) ?
O1B K3 O6C . . 75.9(3) ?
O5W K3 O6C 2_755 . 96.3(3) ?
O4W K3 O6C . . 164.5(3) ?
O5W K3 O6C . . 104.1(3) ?
O3 K3 O3B . . 72.30(4) ?
O3C K3 O3B . . 83.22(5) ?
O1B K3 O3B . . 46.78(4) ?
O5W K3 O3B 2_755 . 142.66(4) ?
O4W K3 O3B . . 113.80(5) ?
O5W K3 O3B . . 116.10(4) ?
O6C K3 O3B . . 80.1(3) ?
O3 K3 O4C . . 72.3(3) ?
O1B K3 O4C . . 100.0(3) ?
O5W K3 O4C 2_755 . 79.8(3) ?
O4W K3 O4C . . 145.7(3) ?
O5W K3 O4C . . 145.8(3) ?
O6C K3 O4C . . 42.6(4) ?
O3B K3 O4C . . 72.6(3) ?
O3 K3 O4W . 2_755 131.51(4) ?
O3C K3 O4W . 2_755 55.72(5) ?
O1B K3 O4W . 2_755 107.63(4) ?
O5W K3 O4W 2_755 2_755 59.69(4) ?
O4W K3 O4W . 2_755 107.25(4) ?
O5W K3 O4W . 2_755 70.16(4) ?
O3B K3 O4W . 2_755 136.67(4) ?
O3 K3 S1B . . 96.20(3) ?
O3C K3 S1B . . 78.29(4) ?
O1B K3 S1B . . 22.88(3) ?
O5W K3 S1B 2_755 . 163.31(4) ?
O4W K3 S1B . . 116.15(4) ?
O5W K3 S1B . . 94.47(3) ?
O6C K3 S1B . . 73.5(3) ?
O3B K3 S1B . . 24.35(3) ?
O4C K3 S1B . . 83.8(3) ?
O4W K3 S1B 2_755 . 121.09(3) ?
O3 K3 K3 . 2_755 115.28(4) ?
O3C K3 K3 . 2_755 104.25(4) ?
O1B K3 K3 . 2_755 121.03(4) ?
O5W K3 K3 2_755 2_755 50.99(3) ?
O4W K3 K3 . 2_755 58.69(3) ?
O5W K3 K3 . 2_755 49.91(3) ?
O3B K3 K3 . 2_755 165.36(4) ?
O4W K3 K3 2_755 2_755 48.56(3) ?
S1B K3 K3 . 2_755 143.90(2) ?
O3 K3 H9W . 2_755 62.8(4) ?
O3C K3 H9W . 2_755 105.2(4) ?
O1B K3 H9W . 2_755 173.2(4) ?
O5W K3 H9W 2_755 2_755 16.7(3) ?
O4W K3 H9W . 2_755 65.0(4) ?
O5W K3 H9W . 2_755 104.2(5) ?
O3B K3 H9W . 2_755 134.4(5) ?
O4W K3 H9W 2_755 2_755 75.7(3) ?
S1B K3 H9W . 2_755 158.7(4) ?
K3 K3 H9W 2_755 2_755 56.5(5) ?
O6C K4 O6W . . 87.6(3) ?
O2B K4 O6W 2_765 . 158.58(5) ?
O6C K4 O2B . . 92.2(4) ?
O2B K4 O2B 2_765 . 76.41(5) ?
O6W K4 O2B . . 111.99(4) ?
O6C K4 O8W . . 119.9(4) ?
O2B K4 O8W 2_765 . 75.67(5) ?
O6W K4 O8W . . 87.78(5) ?
O2B K4 O8W . . 143.65(5) ?
O6C K4 O7W . . 163.8(4) ?
O2B K4 O7W 2_765 . 80.59(5) ?
O6W K4 O7W . . 81.35(4) ?
O2B K4 O7W . . 81.20(5) ?
O8W K4 O7W . . 71.68(4) ?
O2B K4 O3C 2_765 . 119.29(5) ?
O6W K4 O3C . . 81.43(5) ?
O2B K4 O3C . . 88.02(5) ?
O8W K4 O3C . . 126.13(5) ?
O7W K4 O3C . . 154.52(5) ?
O2B K4 O2C 2_765 . 72.75(5) ?
O6W K4 O2C . . 126.89(4) ?
O2B K4 O2C . . 81.89(5) ?
O8W K4 O2C . . 111.10(5) ?
O7W K4 O2C . . 151.11(4) ?
O3C K4 O2C . . 46.87(5) ?
O6C K4 O1B . . 79.0(4) ?
O2B K4 O1B 2_765 . 123.67(4) ?
O6W K4 O1B . . 66.06(4) ?
O2B K4 O1B . . 47.47(4) ?
O8W K4 O1B . . 147.95(4) ?
O7W K4 O1B . . 85.73(4) ?
O3C K4 O1B . . 70.13(5) ?
O2C K4 O1B . . 99.72(4) ?
O6C K4 S1B . . 81.9(4) ?
O2B K4 S1B 2_765 . 99.57(3) ?
O6W K4 S1B . . 90.68(3) ?
O2B K4 S1B . . 23.22(3) ?
O8W K4 S1B . . 158.02(4) ?
O7W K4 S1B . . 86.41(3) ?
O3C K4 S1B . . 75.16(4) ?
O2C K4 S1B . . 87.21(3) ?
O1B K4 S1B . . 24.78(3) ?
O6C K4 S1C . . 16.6(3) ?
O2B K4 S1C 2_765 . 96.17(4) ?
O6W K4 S1C . . 104.10(3) ?
O2B K4 S1C . . 84.45(3) ?
O8W K4 S1C . . 121.29(3) ?
O7W K4 S1C . . 165.64(3) ?
O3C K4 S1C . . 23.28(4) ?
O2C K4 S1C . . 23.58(3) ?
O1B K4 S1C . . 84.49(3) ?
S1B K4 S1C . . 80.317(14) ?
O2B K4 K1 2_765 1_655 120.62(4) ?
O6W K4 K1 . 1_655 40.21(3) ?
O2B K4 K1 . 1_655 99.50(3) ?
O8W K4 K1 . 1_655 75.67(3) ?
O7W K4 K1 . 1_655 41.16(3) ?
O3C K4 K1 . 1_655 119.71(4) ?
O2C K4 K1 . 1_655 166.57(3) ?
O1B K4 K1 . 1_655 72.38(3) ?
S1B K4 K1 . 1_655 89.108(13) ?
S1C K4 K1 . 1_655 142.993(15) ?
O2 S1 O3 . . 112.68(8) ?
O2 S1 O1 . . 113.18(9) ?
O3 S1 O1 . . 111.78(8) ?
O2 S1 C1 . . 107.16(8) ?
O3 S1 C1 . . 106.88(8) ?
O1 S1 C1 . . 104.50(8) ?
O2 S1 K2 . . 63.22(6) ?
O3 S1 K2 . . 50.28(6) ?
O1 S1 K2 . . 141.39(6) ?
C1 S1 K2 . . 113.31(6) ?
O1A S1A O3A . . 113.91(9) ?
O1A S1A O2A . . 111.82(8) ?
O3A S1A O2A . . 110.19(9) ?
O1A S1A C1A . . 107.12(8) ?
O3A S1A C1A . . 106.79(8) ?
O2A S1A C1A . . 106.56(8) ?
O1A S1A K1 . . 52.78(6) ?
O3A S1A K1 . . 126.06(6) ?
O2A S1A K1 . . 59.48(6) ?
C1A S1A K1 . . 127.14(6) ?
O1A S1A K2 . . 112.62(6) ?
O3A S1A K2 . . 64.38(6) ?
O2A S1A K2 . . 50.50(6) ?
C1A S1A K2 . . 139.34(6) ?
K1 S1A K2 . . 74.573(13) ?
O2B S1B O3B . . 114.07(10) ?
O2B S1B O1B . . 111.81(9) ?
O3B S1B O1B . . 110.35(10) ?
O2B S1B C1B . . 107.17(9) ?
O3B S1B C1B . . 106.78(9) ?
O1B S1B C1B . . 106.18(8) ?
O2B S1B K4 . . 49.10(6) ?
O3B S1B K4 . . 120.29(6) ?
O1B S1B K4 . . 64.44(6) ?
C1B S1B K4 . . 132.51(6) ?
O2B S1B K3 . . 121.36(6) ?
O3B S1B K3 . . 65.35(8) ?
O1B S1B K3 . . 46.46(6) ?
C1B S1B K3 . . 129.95(6) ?
K4 S1B K3 . . 79.306(14) ?
O6C S1C O4C . . 113.4(8) ?
O6C S1C O5C . . 117.1(8) ?
O4C S1C O5C . . 112.0(8) ?
O1C S1C O2C . . 112.83(10) ?
O1C S1C O3C . . 112.65(11) ?
O2C S1C O3C . . 110.62(11) ?
O6C S1C C1C . . 105.1(6) ?
O4C S1C C1C . . 105.8(6) ?
O5C S1C C1C . . 101.8(5) ?
O1C S1C C1C . . 107.36(9) ?
O2C S1C C1C . . 106.53(9) ?
O3C S1C C1C . . 106.40(9) ?
O6C S1C K4 . . 31.8(7) ?
O4C S1C K4 . . 126.2(6) ?
O5C S1C K4 . . 85.8(7) ?
O1C S1C K4 . . 132.42(7) ?
O2C S1C K4 . . 58.12(9) ?
O3C S1C K4 . . 52.50(9) ?
C1C S1C K4 . . 120.10(6) ?
O6C S1C K3 . . 54.9(7) ?
O4C S1C K3 . . 58.5(7) ?
O5C S1C K3 . . 139.2(5) ?
O1C S1C K3 . . 80.14(9) ?
O2C S1C K3 . . 126.37(8) ?
O3C S1C K3 . . 32.52(9) ?
C1C S1C K3 . . 119.03(6) ?
K4 S1C K3 . . 74.665(13) ?
S1A O1A K1 . 2_655 148.88(8) ?
S1A O1A K1 . . 103.22(7) ?
K1 O1A K1 2_655 . 107.73(5) ?
S1B O1B K3 . . 110.66(8) ?
S1B O1B K4 . . 90.78(7) ?
K3 O1B K4 . . 98.91(4) ?
S1 O2 K1 . . 152.11(8) ?
S1 O2 K2 . . 91.86(7) ?
K1 O2 K2 . . 94.34(4) ?
K1 O1W H1W . . 132(2) ?
K1 O1W H2W . . 104.3(16) ?
H1W O1W H2W . . 99.6(18) ?
S1A O2A K2 . . 105.55(7) ?
S1A O2A K1 . . 95.50(7) ?
K2 O2A K1 . . 93.24(4) ?
S1B O2B K4 . 2_765 148.49(9) ?
S1B O2B K4 . . 107.69(7) ?
K4 O2B K4 2_765 . 103.59(5) ?
S1 O3 K3 . . 139.98(8) ?
S1 O3 K2 . . 105.64(7) ?
K3 O3 K2 . . 113.39(5) ?
K2 O2W H3W . . 113(2) ?
K2 O2W H4W . . 105(2) ?
H3W O2W H4W . . 102.9(19) ?
S1A O3A K2 . . 90.93(7) ?
S1B O3B K3 . . 90.31(8) ?
K2 O3W K2 2_665 . 87.83(4) ?
K2 O3W H5W 2_665 . 101(2) ?
K2 O3W H5W . . 118(2) ?
K2 O3W H6W 2_665 . 156.1(18) ?
K2 O3W H6W . . 89.1(19) ?
H5W O3W H6W . . 101.7(19) ?
K3 O4W K3 . 2_755 72.75(4) ?
K3 O4W H7W . . 98.2(17) ?
K3 O4W H7W 2_755 . 125.5(19) ?
K3 O4W H8W . . 138.6(18) ?
K3 O4W H8W 2_755 . 66.2(18) ?
H7W O4W H8W . . 101.3(18) ?
K3 O5W K3 2_755 . 79.10(4) ?
K3 O5W H9W 2_755 . 54.9(17) ?
K3 O5W H9W . . 94.2(15) ?
K3 O5W H10W 2_755 . 105.4(16) ?
K3 O5W H10W . . 173.6(15) ?
H9W O5W H10W . . 92.1(15) ?
K4 O6W K1 . 1_655 99.97(5) ?
K4 O6W H11W . . 110.5(18) ?
K1 O6W H11W 1_655 . 102(2) ?
K4 O6W H12W . . 132.8(19) ?
K1 O6W H12W 1_655 . 104(2) ?
H11W O6W H12W . . 103.3(18) ?
K1 O7W K4 1_655 . 96.35(5) ?
K1 O7W H13W 1_655 . 138.7(18) ?
K4 O7W H13W . . 103.0(19) ?
K1 O7W H14W 1_655 . 108.2(17) ?
K4 O7W H14W . . 109.1(19) ?
H13W O7W H14W . . 99.4(17) ?
K4 O8W H15W . . 114.6(16) ?
K4 O8W H16W . . 124.1(16) ?
H15W O8W H16W . . 98.9(16) ?
S1C O1C K2 . . 160.77(14) ?
S1C O2C K4 . . 98.29(10) ?
S1C O3C K3 . . 130.10(12) ?
S1C O3C K4 . . 104.22(11) ?
K3 O3C K4 . . 105.93(6) ?
S1C O4C K2 . . 161.7(10) ?
S1C O4C K3 . . 99.6(7) ?
K2 O4C K3 . . 95.5(4) ?
S1C O6C K4 . . 131.6(9) ?
S1C O6C K3 . . 104.4(9) ?
K4 O6C K3 . . 102.3(5) ?
N2 N1 C4 . . 113.70(15) ?
N2A N1A C4A . . 113.11(15) ?
N2B N1B C4B . . 113.55(15) ?
N2C N1C C4C . . 113.74(15) ?
N1 N2 C7 . . 113.51(15) ?
N1A N2A C7A . . 114.38(15) ?
N1B N2B C7B . . 113.58(15) ?
N1C N2C C7C . . 113.67(15) ?
C10 N3 H1N . . 117.5(15) ?
C10 N3 H2N . . 113.3(19) ?
H1N N3 H2N . . 111(2) ?
C10A N3A H3N . . 114.1(19) ?
C10A N3A H4N . . 115.9(17) ?
H3N N3A H4N . . 112(3) ?
C10B N3B H5N . . 115.7(17) ?
C10B N3B H6N . . 115.6(17) ?
H5N N3B H6N . . 106(2) ?
C10C N3C H7N . . 112.5(19) ?
C10C N3C H8N . . 115.8(16) ?
H7N N3C H8N . . 113(2) ?
C2 C1 C6 . . 121.15(17) ?
C2 C1 S1 . . 119.32(14) ?
C6 C1 S1 . . 119.41(14) ?
C2A C1A C6A . . 120.45(16) ?
C2A C1A S1A . . 120.64(14) ?
C6A C1A S1A . . 118.89(14) ?
C6B C1B C2B . . 120.54(17) ?
C6B C1B S1B . . 118.77(14) ?
C2B C1B S1B . . 120.67(14) ?
C2C C1C C6C . . 120.71(17) ?
C2C C1C S1C . . 120.99(14) ?
C6C C1C S1C . . 118.28(14) ?
C1 C2 C3 . . 119.08(17) ?
C1 C2 H2 . . 120.5 ?
C3 C2 H2 . . 120.5 ?
C3A C2A C1A . . 119.91(17) ?
C3A C2A H2A . . 120.0 ?
C1A C2A H2A . . 120.0 ?
C3B C2B C1B . . 120.03(17) ?
C3B C2B H2B . . 120.0 ?
C1B C2B H2B . . 120.0 ?
C3C C2C C1C . . 119.71(17) ?
C3C C2C H2C . . 120.1 ?
C1C C2C H2C . . 120.1 ?
C2 C3 C4 . . 120.20(17) ?
C2 C3 H3 . . 119.9 ?
C4 C3 H3 . . 119.9 ?
C2A C3A C4A . . 119.70(17) ?
C2A C3A H3A . . 120.1 ?
C4A C3A H3A . . 120.1 ?
C2B C3B C4B . . 119.58(17) ?
C2B C3B H3B . . 120.2 ?
C4B C3B H3B . . 120.2 ?
C2C C3C C4C . . 119.64(17) ?
C2C C3C H3C . . 120.2 ?
C4C C3C H3C . . 120.2 ?
C3 C4 C5 . . 120.29(17) ?
C3 C4 N1 . . 114.87(16) ?
C5 C4 N1 . . 124.83(16) ?
C5A C4A C3A . . 120.20(17) ?
C5A C4A N1A . . 115.36(16) ?
C3A C4A N1A . . 124.43(17) ?
C5B C4B C3B . . 120.33(17) ?
C5B C4B N1B . . 114.82(16) ?
C3B C4B N1B . . 124.84(17) ?
C5C C4C C3C . . 120.44(17) ?
C5C C4C N1C . . 114.83(16) ?
C3C C4C N1C . . 124.72(16) ?
C6 C5 C4 . . 119.71(17) ?
C6 C5 H5 . . 120.1 ?
C4 C5 H5 . . 120.1 ?
C6A C5A C4A . . 120.13(17) ?
C6A C5A H5A . . 119.9 ?
C4A C5A H5A . . 119.9 ?
C6B C5B C4B . . 120.25(17) ?
C6B C5B H5B . . 119.9 ?
C4B C5B H5B . . 119.9 ?
C6C C5C C4C . . 120.11(17) ?
C6C C5C H5C . . 119.9 ?
C4C C5C H5C . . 119.9 ?
C5 C6 C1 . . 119.55(17) ?
C5 C6 H6 . . 120.2 ?
C1 C6 H6 . . 120.2 ?
C5A C6A C1A . . 119.56(17) ?
C5A C6A H6A . . 120.2 ?
C1A C6A H6A . . 120.2 ?
C5B C6B C1B . . 119.26(17) ?
C5B C6B H6B . . 120.4 ?
C1B C6B H6B . . 120.4 ?
C5C C6C C1C . . 119.36(17) ?
C5C C6C H6C . . 120.3 ?
C1C C6C H6C . . 120.3 ?
C12 C7 C8 . . 119.49(17) ?
C12 C7 N2 . . 116.54(16) ?
C8 C7 N2 . . 123.96(16) ?
C8A C7A C12A . . 119.35(17) ?
C8A C7A N2A . . 116.26(16) ?
C12A C7A N2A . . 124.38(16) ?
C8B C7B C12B . . 119.37(17) ?
C8B C7B N2B . . 116.68(16) ?
C12B C7B N2B . . 123.95(17) ?
C8C C7C C12C . . 119.49(17) ?
C8C C7C N2C . . 116.32(16) ?
C12C C7C N2C . . 124.18(16) ?
C9 C8 C7 . . 119.86(17) ?
C9 C8 H8 . . 120.1 ?
C7 C8 H8 . . 120.1 ?
C9A C8A C7A . . 120.66(17) ?
C9A C8A H8A . . 119.7 ?
C7A C8A H8A . . 119.7 ?
C9B C8B C7B . . 120.32(17) ?
C9B C8B H8B . . 119.8 ?
C7B C8B H8B . . 119.8 ?
C9C C8C C7C . . 120.29(17) ?
C9C C8C H8C . . 119.9 ?
C7C C8C H8C . . 119.9 ?
C8 C9 C10 . . 121.02(17) ?
C8 C9 H9 . . 119.5 ?
C10 C9 H9 . . 119.5 ?
C8A C9A C10A . . 120.26(17) ?
C8A C9A H9A . . 119.9 ?
C10A C9A H9A . . 119.9 ?
C8B C9B C10B . . 120.45(17) ?
C8B C9B H9B . . 119.8 ?
C10B C9B H9B . . 119.8 ?
C8C C9C C10C . . 120.35(17) ?
C8C C9C H9C . . 119.8 ?
C10C C9C H9C . . 119.8 ?
C11 C10 C9 . . 118.90(17) ?
C11 C10 N3 . . 121.55(17) ?
C9 C10 N3 . . 119.54(18) ?
N3A C10A C9A . . 121.31(18) ?
N3A C10A C11A . . 119.94(18) ?
C9A C10A C11A . . 118.71(17) ?
N3B C10B C9B . . 121.73(18) ?
N3B C10B C11B . . 119.62(18) ?
C9B C10B C11B . . 118.61(17) ?
C9C C10C C11C . . 119.19(17) ?
C9C C10C N3C . . 121.44(18) ?
C11C C10C N3C . . 119.35(18) ?
C12 C11 C10 . . 120.48(17) ?
C12 C11 H11 . . 119.8 ?
C10 C11 H11 . . 119.8 ?
C12A C11A C10A . . 120.94(17) ?
C12A C11A H11A . . 119.5 ?
C10A C11A H11A . . 119.5 ?
C12B C11B C10B . . 120.96(17) ?
C12B C11B H11B . . 119.5 ?
C10B C11B H11B . . 119.5 ?
C12C C11C C10C . . 120.65(17) ?
C12C C11C H11C . . 119.7 ?
C10C C11C H11C . . 119.7 ?
C11 C12 C7 . . 120.23(17) ?
C11 C12 H12 . . 119.9 ?
C7 C12 H12 . . 119.9 ?
C11A C12A C7A . . 120.02(17) ?
C11A C12A H12A . . 120.0 ?
C7A C12A H12A . . 120.0 ?
C11B C12B C7B . . 120.22(17) ?
C11B C12B H12B . . 119.9 ?
C7B C12B H12B . . 119.9 ?
C11C C12C C7C . . 120.01(17) ?
C11C C12C H12C . . 120.0 ?
C7C C12C H12C . . 120.0 ?

loop_
_geom_bond_atom_site_label_1
_geom_bond_atom_site_label_2
_geom_bond_site_symmetry_2
_geom_bond_distance
_geom_bond_publ_flag
K1 O2 . 2.6531(14) y
K1 O1A 2_655 2.6570(14) y
K1 O6W 1_455 2.7388(15) y
K1 O7W 1_455 2.7669(15) y
K1 O1W . 2.7806(15) y
K1 O1A . 2.8284(14) y
K1 O2A . 2.9928(15) y
K1 S1A . 3.4580(6) ?
K1 K4 1_455 4.1781(6) ?
K1 K2 . 4.2073(6) ?
K1 K1 2_655 4.4315(8) ?
K2 O3 . 2.7462(14) y
K2 O1C . 2.7536(17) y
K2 O4C . 2.784(14) n
K2 O2A . 2.7929(14) y
K2 O2W . 2.8559(16) y
K2 O3W 2_665 2.8666(15) y
K2 O3W . 2.8901(16) y
K2 O2 . 3.0708(15) y
K2 O3A . 3.1446(16) y
K2 S1 . 3.4381(6) ?
K2 S1A . 3.4869(6) ?
K2 K2 2_665 3.9929(8) ?
K2 H6W . 3.00(3) ?
K3 O3 . 2.6206(14) y
K3 O3C . 2.649(2) y
K3 O1B . 2.7285(16) y
K3 O5W 2_755 2.8713(16) y
K3 O4W . 2.8932(16) y
K3 O5W . 2.9166(15) y
K3 O6C . 3.181(17) ?
K3 O3B . 3.2009(19) y
K3 O4C . 3.261(16) ?
K3 O4W 2_755 3.2971(17) y
K3 S1B . 3.5219(7) ?
K3 K3 2_755 3.6855(9) ?
K3 H9W 2_755 2.48(2) ?
K4 O6C . 2.542(17) ?
K4 O2B 2_765 2.6854(15) y
K4 O6W . 2.7164(15) y
K4 O2B . 2.7701(15) y
K4 O8W . 2.8338(16) y
K4 O7W . 2.8395(16) y
K4 O3C . 2.954(2) y
K4 O2C . 3.097(2) y
K4 O1B . 3.1503(16) y
K4 S1B . 3.4918(6) ?
K4 S1C . 3.6089(6) ?
S1 O2 . 1.4497(14) ?
S1 O3 . 1.4565(14) ?
S1 O1 . 1.4664(14) ?
S1 C1 . 1.7680(18) ?
S1A O1A . 1.4452(14) ?
S1A O3A . 1.4564(14) ?
S1A O2A . 1.4691(14) ?
S1A C1A . 1.7690(18) ?
S1B O2B . 1.4447(14) ?
S1B O3B . 1.4519(15) ?
S1B O1B . 1.4635(15) ?
S1B C1B . 1.7706(18) ?
S1C O6C . 1.380(16) ?
S1C O4C . 1.421(15) ?
S1C O5C . 1.453(13) ?
S1C O1C . 1.4562(18) ?
S1C O2C . 1.4592(17) ?
S1C O3C . 1.4715(18) ?
S1C C1C . 1.7670(18) ?
O1W H1W . 0.871(10) ?
O1W H2W . 0.869(9) ?
O2W H3W . 0.866(10) ?
O2W H4W . 0.869(10) ?
O3W H5W . 0.867(10) ?
O3W H6W . 0.869(10) ?
O4W H7W . 0.873(10) ?
O4W H8W . 0.867(10) ?
O5W H9W . 0.870(9) ?
O5W H10W . 0.888(9) ?
O6W H11W . 0.866(10) ?
O6W H12W . 0.862(10) ?
O7W H13W . 0.873(10) ?
O7W H14W . 0.876(10) ?
O8W H15W . 0.882(9) ?
O8W H16W . 0.870(9) ?
N1 N2 . 1.260(2) ?
N1 C4 . 1.425(2) ?
N1A N2A . 1.265(2) ?
N1A C4A . 1.430(2) ?
N1B N2B . 1.263(2) ?
N1B C4B . 1.429(2) ?
N1C N2C . 1.259(2) ?
N1C C4C . 1.429(2) ?
N2 C7 . 1.421(2) ?
N2A C7A . 1.415(2) ?
N2B C7B . 1.420(2) ?
N2C C7C . 1.421(2) ?
N3 C10 . 1.402(2) ?
N3 H1N . 0.92(3) ?
N3 H2N . 0.81(3) ?
N3A C10A . 1.382(2) ?
N3A H3N . 0.82(3) ?
N3A H4N . 0.88(3) ?
N3B C10B . 1.392(2) ?
N3B H5N . 0.90(3) ?
N3B H6N . 0.88(3) ?
N3C C10C . 1.405(2) ?
N3C H7N . 0.86(3) ?
N3C H8N . 0.87(3) ?
C1 C2 . 1.385(2) ?
C1 C6 . 1.399(3) ?
C1A C2A . 1.393(3) ?
C1A C6A . 1.395(2) ?
C1B C6B . 1.393(3) ?
C1B C2B . 1.395(3) ?
C1C C2C . 1.392(3) ?
C1C C6C . 1.396(3) ?
C2 C3 . 1.391(3) ?
C2 H2 . 0.9500 ?
C2A C3A . 1.390(3) ?
C2A H2A . 0.9500 ?
C2B C3B . 1.386(3) ?
C2B H2B . 0.9500 ?
C2C C3C . 1.391(2) ?
C2C H2C . 0.9500 ?
C3 C4 . 1.394(3) ?
C3 H3 . 0.9500 ?
C3A C4A . 1.396(3) ?
C3A H3A . 0.9500 ?
C3B C4B . 1.393(3) ?
C3B H3B . 0.9500 ?
C3C C4C . 1.393(3) ?
C3C H3C . 0.9500 ?
C4 C5 . 1.395(3) ?
C4A C5A . 1.394(3) ?
C4B C5B . 1.393(3) ?
C4C C5C . 1.393(3) ?
C5 C6 . 1.384(3) ?
C5 H5 . 0.9500 ?
C5A C6A . 1.388(3) ?
C5A H5A . 0.9500 ?
C5B C6B . 1.389(3) ?
C5B H5B . 0.9500 ?
C5C C6C . 1.387(2) ?
C5C H5C . 0.9500 ?
C6 H6 . 0.9500 ?
C6A H6A . 0.9500 ?
C6B H6B . 0.9500 ?
C6C H6C . 0.9500 ?
C7 C12 . 1.395(3) ?
C7 C8 . 1.401(3) ?
C7A C8A . 1.396(3) ?
C7A C12A . 1.404(3) ?
C7B C8B . 1.395(3) ?
C7B C12B . 1.399(3) ?
C7C C8C . 1.393(3) ?
C7C C12C . 1.400(3) ?
C8 C9 . 1.380(3) ?
C8 H8 . 0.9500 ?
C8A C9A . 1.386(3) ?
C8A H8A . 0.9500 ?
C8B C9B . 1.390(3) ?
C8B H8B . 0.9500 ?
C8C C9C . 1.390(3) ?
C8C H8C . 0.9500 ?
C9 C10 . 1.401(3) ?
C9 H9 . 0.9500 ?
C9A C10A . 1.402(3) ?
C9A H9A . 0.9500 ?
C9B C10B . 1.400(3) ?
C9B H9B . 0.9500 ?
C9C C10C . 1.391(3) ?
C9C H9C . 0.9500 ?
C10 C11 . 1.392(3) ?
C10A C11A . 1.409(3) ?
C10B C11B . 1.404(3) ?
C10C C11C . 1.401(3) ?
C11 C12 . 1.391(3) ?
C11 H11 . 0.9500 ?
C11A C12A . 1.378(3) ?
C11A H11A . 0.9500 ?
C11B C12B . 1.377(3) ?
C11B H11B . 0.9500 ?
C11C C12C . 1.381(3) ?
C11C H11C . 0.9500 ?
C12 H12 . 0.9500 ?
C12A H12A . 0.9500 ?
C12B H12B . 0.9500 ?
C12C H12C . 0.9500 ?

loop_
_geom_hbond_atom_site_label_D
_geom_hbond_atom_site_label_H
_geom_hbond_atom_site_label_A
_geom_hbond_site_symmetry_A
_geom_hbond_distance_DH
_geom_hbond_distance_HA
_geom_hbond_distance_DA
_geom_hbond_angle_DHA
_geom_hbond_publ_flag
N3 H1N O3B 2_666 0.92(3) 2.35(3) 3.210(2) 155(2) yes
N3 H2N O2W 2_666 0.81(3) 2.40(3) 3.147(2) 154(2) yes
N3A H3N O8W 2_754 0.82(3) 2.27(3) 3.016(2) 153(3) yes
N3A H4N O1 1_554 0.88(3) 2.27(3) 3.115(2) 161(2) yes
N3B H5N O2C 1_556 0.90(3) 2.50(3) 3.384(3) 167(2) yes
N3B H5N O5C 1_556 0.90(3) 2.26(3) 3.078(14) 151(2) yes
N3B H6N O1W 2_666 0.88(3) 2.21(3) 3.065(2) 164(2) yes
N3C H7N O4W 1_554 0.86(3) 2.38(3) 3.149(2) 149(2) yes
N3C H8N O3A 2_754 0.87(3) 2.53(3) 3.330(2) 154(2) yes
O1W H1W N3C 1_456 0.871(10) 2.615(15) 3.428(2) 156(2) yes
O1W H2W O1B 1_455 0.869(9) 1.943(10) 2.808(2) 174(2) yes
O2W H3W O1C 2_665 0.866(10) 2.135(13) 2.963(3) 160(3) yes
O2W H3W O5C 2_665 0.866(10) 2.24(3) 2.973(18) 143(2) yes
O2W H4W N3B 2_666 0.869(10) 2.556(18) 3.322(2) 148(2) yes
O3W H5W N3 2_666 0.867(10) 2.246(19) 3.036(2) 151(3) yes
O3W H6W O3B . 0.869(10) 2.152(18) 2.906(2) 145(2) yes
O4W H7W O1 . 0.873(10) 2.025(12) 2.879(2) 166(3) yes
O4W H8W O3C 2_755 0.867(10) 2.023(13) 2.837(2) 156(2) yes
O4W H8W O6C 2_755 0.867(10) 2.268(19) 3.126(16) 170(3) yes
O5W H9W O3 2_755 0.870(9) 2.658(17) 3.376(2) 141(2) yes
O5W H10W O3A 2_755 0.888(9) 1.931(10) 2.807(2) 169(2) yes
O6W H11W O5W . 0.866(10) 2.105(14) 2.924(2) 158(2) yes
O6W H12W O1 2_755 0.862(10) 1.950(13) 2.7885(19) 164(3) yes
O7W H13W O2C 2_765 0.873(10) 2.023(10) 2.896(2) 177(3) yes
O7W H13W O5C 2_765 0.873(10) 1.877(19) 2.698(12) 156(3) yes
O7W H14W O3W 2_765 0.876(10) 2.219(11) 3.085(2) 169(2) yes
O8W H15W O2A 1_655 0.882(9) 1.939(10) 2.808(2) 168(2) yes

loop_
_geom_torsion_atom_site_label_1
_geom_torsion_atom_site_label_2
_geom_torsion_atom_site_label_3
_geom_torsion_atom_site_label_4
_geom_torsion_site_symmetry_1
_geom_torsion_site_symmetry_2
_geom_torsion_site_symmetry_3
_geom_torsion_site_symmetry_4
_geom_torsion
_geom_torsion_publ_flag
O3A S1A O1A K1 . . . 2_655 -55.79(18) ?
O2A S1A O1A K1 . . . 2_655 178.46(14) ?
C1A S1A O1A K1 . . . 2_655 62.06(18) ?
K1 S1A O1A K1 . . . 2_655 -173.9(2) ?
K2 S1A O1A K1 . . . 2_655 -126.67(14) ?
O3A S1A O1A K1 . . . . 118.15(8) ?
O2A S1A O1A K1 . . . . -7.61(9) ?
C1A S1A O1A K1 . . . . -124.01(7) ?
K2 S1A O1A K1 . . . . 47.27(7) ?
O2B S1B O1B K3 . . . . -113.15(9) ?
O3B S1B O1B K3 . . . . 14.94(11) ?
C1B S1B O1B K3 . . . . 130.29(8) ?
K4 S1B O1B K3 . . . . -99.83(7) ?
O2B S1B O1B K4 . . . . -13.32(9) ?
O3B S1B O1B K4 . . . . 114.77(7) ?
C1B S1B O1B K4 . . . . -129.88(7) ?
K3 S1B O1B K4 . . . . 99.83(7) ?
O3 S1 O2 K1 . . . . 93.56(19) ?
O1 S1 O2 K1 . . . . -34.5(2) ?
C1 S1 O2 K1 . . . . -149.16(17) ?
K2 S1 O2 K1 . . . . 102.90(19) ?
O3 S1 O2 K2 . . . . -9.33(8) ?
O1 S1 O2 K2 . . . . -137.39(7) ?
C1 S1 O2 K2 . . . . 107.94(7) ?
O1A S1A O2A K2 . . . . 101.94(8) ?
O3A S1A O2A K2 . . . . -25.82(9) ?
C1A S1A O2A K2 . . . . -141.32(7) ?
K1 S1A O2A K2 . . . . 94.92(6) ?
O1A S1A O2A K1 . . . . 7.03(9) ?
O3A S1A O2A K1 . . . . -120.74(7) ?
C1A S1A O2A K1 . . . . 123.77(7) ?
K2 S1A O2A K1 . . . . -94.92(6) ?
O3B S1B O2B K4 . . . 2_765 62.58(19) ?
O1B S1B O2B K4 . . . 2_765 -171.33(15) ?
C1B S1B O2B K4 . . . 2_765 -55.38(19) ?
K4 S1B O2B K4 . . . 2_765 172.7(2) ?
K3 S1B O2B K4 . . . 2_765 137.35(14) ?
O3B S1B O2B K4 . . . . -110.12(10) ?
O1B S1B O2B K4 . . . . 15.96(10) ?
C1B S1B O2B K4 . . . . 131.92(7) ?
K3 S1B O2B K4 . . . . -35.35(9) ?
O2 S1 O3 K3 . . . . -156.23(11) ?
O1 S1 O3 K3 . . . . -27.45(15) ?
C1 S1 O3 K3 . . . . 86.33(13) ?
K2 S1 O3 K3 . . . . -167.08(16) ?
O2 S1 O3 K2 . . . . 10.85(9) ?
O1 S1 O3 K2 . . . . 139.64(7) ?
C1 S1 O3 K2 . . . . -106.59(8) ?
O1A S1A O3A K2 . . . . -104.72(7) ?
O2A S1A O3A K2 . . . . 21.89(8) ?
C1A S1A O3A K2 . . . . 137.24(7) ?
K1 S1A O3A K2 . . . . -44.44(7) ?
O2B S1B O3B K3 . . . . 114.97(8) ?
O1B S1B O3B K3 . . . . -11.87(8) ?
C1B S1B O3B K3 . . . . -126.84(7) ?
K4 S1B O3B K3 . . . . 59.70(7) ?
O2C S1C O1C K2 . . . . -150.2(3) ?
O3C S1C O1C K2 . . . . -24.1(3) ?
C1C S1C O1C K2 . . . . 92.7(3) ?
K4 S1C O1C K2 . . . . -83.3(3) ?
K3 S1C O1C K2 . . . . -24.8(3) ?
O1C S1C O2C K4 . . . . 126.88(9) ?
O3C S1C O2C K4 . . . . -0.33(10) ?
C1C S1C O2C K4 . . . . -115.57(7) ?
K3 S1C O2C K4 . . . . 32.34(10) ?
O1C S1C O3C K3 . . . . -1.26(17) ?
O2C S1C O3C K3 . . . . 126.05(13) ?
C1C S1C O3C K3 . . . . -118.63(12) ?
K4 S1C O3C K3 . . . . 125.70(15) ?
O1C S1C O3C K4 . . . . -126.95(9) ?
O2C S1C O3C K4 . . . . 0.35(11) ?
C1C S1C O3C K4 . . . . 115.67(8) ?
K3 S1C O3C K4 . . . . -125.70(15) ?
O6C S1C O4C K2 . . . . 145(3) ?
O5C S1C O4C K2 . . . . 10(3) ?
C1C S1C O4C K2 . . . . -100(3) ?
K4 S1C O4C K2 . . . . 112(3) ?
K3 S1C O4C K2 . . . . 145(3) ?
O6C S1C O4C K3 . . . . 0.0(9) ?
O5C S1C O4C K3 . . . . -135.2(6) ?
C1C S1C O4C K3 . . . . 114.7(3) ?
K4 S1C O4C K3 . . . . -33.8(8) ?
O4C S1C O6C K4 . . . . -121.5(11) ?
O5C S1C O6C K4 . . . . 11.3(15) ?
C1C S1C O6C K4 . . . . 123.4(10) ?
K3 S1C O6C K4 . . . . -121.5(13) ?
O4C S1C O6C K3 . . . . 0.0(10) ?
O5C S1C O6C K3 . . . . 132.8(6) ?
C1C S1C O6C K3 . . . . -115.1(4) ?
K4 S1C O6C K3 . . . . 121.5(13) ?
C4 N1 N2 C7 . . . . 179.35(14) ?
C4A N1A N2A C7A . . . . 179.46(15) ?
C4B N1B N2B C7B . . . . -179.25(14) ?
C4C N1C N2C C7C . . . . -178.85(14) ?
O2 S1 C1 C2 . . . . 20.81(17) ?
O3 S1 C1 C2 . . . . 141.83(15) ?
O1 S1 C1 C2 . . . . -99.54(15) ?
K2 S1 C1 C2 . . . . 88.45(15) ?
O2 S1 C1 C6 . . . . -163.12(14) ?
O3 S1 C1 C6 . . . . -42.11(17) ?
O1 S1 C1 C6 . . . . 76.52(16) ?
K2 S1 C1 C6 . . . . -95.49(14) ?
O1A S1A C1A C2A . . . . -8.81(17) ?
O3A S1A C1A C2A . . . . 113.60(16) ?
O2A S1A C1A C2A . . . . -128.64(15) ?
K1 S1A C1A C2A . . . . -64.70(16) ?
K2 S1A C1A C2A . . . . -176.40(10) ?
O1A S1A C1A C6A . . . . 172.63(14) ?
O3A S1A C1A C6A . . . . -64.96(16) ?
O2A S1A C1A C6A . . . . 52.80(16) ?
K1 S1A C1A C6A . . . . 116.74(14) ?
K2 S1A C1A C6A . . . . 5.0(2) ?
O2B S1B C1B C6B . . . . -166.25(15) ?
O3B S1B C1B C6B . . . . 71.14(17) ?
O1B S1B C1B C6B . . . . -46.61(17) ?
K4 S1B C1B C6B . . . . -116.52(14) ?
K3 S1B C1B C6B . . . . -0.45(18) ?
O2B S1B C1B C2B . . . . 15.16(17) ?
O3B S1B C1B C2B . . . . -107.45(16) ?
O1B S1B C1B C2B . . . . 134.79(15) ?
K4 S1B C1B C2B . . . . 64.89(17) ?
K3 S1B C1B C2B . . . . -179.04(11) ?
O6C S1C C1C C2C . . . . 147.2(8) ?
O4C S1C C1C C2C . . . . 26.9(7) ?
O5C S1C C1C C2C . . . . -90.2(7) ?
O1C S1C C1C C2C . . . . 1.15(19) ?
O2C S1C C1C C2C . . . . -119.97(17) ?
O3C S1C C1C C2C . . . . 121.98(17) ?
K4 S1C C1C C2C . . . . 177.73(12) ?
K3 S1C C1C C2C . . . . 89.32(15) ?
O6C S1C C1C C6C . . . . -34.6(8) ?
O4C S1C C1C C6C . . . . -154.9(7) ?
O5C S1C C1C C6C . . . . 87.9(7) ?
O1C S1C C1C C6C . . . . 179.31(16) ?
O2C S1C C1C C6C . . . . 58.20(18) ?
O3C S1C C1C C6C . . . . -59.85(18) ?
K4 S1C C1C C6C . . . . -4.11(17) ?
K3 S1C C1C C6C . . . . -92.51(15) ?
C6 C1 C2 C3 . . . . -1.4(3) ?
S1 C1 C2 C3 . . . . 174.55(14) ?
C6A C1A C2A C3A . . . . 1.3(3) ?
S1A C1A C2A C3A . . . . -177.25(14) ?
C6B C1B C2B C3B . . . . -0.8(3) ?
S1B C1B C2B C3B . . . . 177.75(14) ?
C6C C1C C2C C3C . . . . -0.6(3) ?
S1C C1C C2C C3C . . . . 177.50(13) ?
C1 C2 C3 C4 . . . . 0.4(3) ?
C1A C2A C3A C4A . . . . 0.2(3) ?
C1B C2B C3B C4B . . . . -0.1(3) ?
C1C C2C C3C C4C . . . . -0.7(3) ?
C2 C3 C4 C5 . . . . 1.0(3) ?
C2 C3 C4 N1 . . . . -179.85(16) ?
N2 N1 C4 C3 . . . . -179.97(16) ?
N2 N1 C4 C5 . . . . -0.9(3) ?
C2A C3A C4A C5A . . . . -1.6(3) ?
C2A C3A C4A N1A . . . . 179.28(17) ?
N2A N1A C4A C5A . . . . 178.53(16) ?
N2A N1A C4A C3A . . . . -2.4(3) ?
C2B C3B C4B C5B . . . . 1.0(3) ?
C2B C3B C4B N1B . . . . 179.82(17) ?
N2B N1B C4B C5B . . . . -179.28(16) ?
N2B N1B C4B C3B . . . . 1.8(3) ?
C2C C3C C4C C5C . . . . 1.2(3) ?
C2C C3C C4C N1C . . . . -179.76(16) ?
N2C N1C C4C C5C . . . . -179.89(16) ?
N2C N1C C4C C3C . . . . 1.0(3) ?
C3 C4 C5 C6 . . . . -1.3(3) ?
N1 C4 C5 C6 . . . . 179.62(17) ?
C3A C4A C5A C6A . . . . 1.7(3) ?
N1A C4A C5A C6A . . . . -179.15(16) ?
C3B C4B C5B C6B . . . . -0.9(3) ?
N1B C4B C5B C6B . . . . -179.90(16) ?
C3C C4C C5C C6C . . . . -0.4(3) ?
N1C C4C C5C C6C . . . . -179.56(16) ?
C4 C5 C6 C1 . . . . 0.3(3) ?
C2 C1 C6 C5 . . . . 1.1(3) ?
S1 C1 C6 C5 . . . . -174.87(14) ?
C4A C5A C6A C1A . . . . -0.2(3) ?
C2A C1A C6A C5A . . . . -1.2(3) ?
S1A C1A C6A C5A . . . . 177.32(14) ?
C4B C5B C6B C1B . . . . 0.0(3) ?
C2B C1B C6B C5B . . . . 0.8(3) ?
S1B C1B C6B C5B . . . . -177.75(14) ?
C4C C5C C6C C1C . . . . -0.9(3) ?
C2C C1C C6C C5C . . . . 1.4(3) ?
S1C C1C C6C C5C . . . . -176.79(14) ?
N1 N2 C7 C12 . . . . -179.85(16) ?
N1 N2 C7 C8 . . . . -0.9(2) ?
N1A N2A C7A C8A . . . . -179.35(16) ?
N1A N2A C7A C12A . . . . -0.5(3) ?
N1B N2B C7B C8B . . . . -177.56(16) ?
N1B N2B C7B C12B . . . . 2.8(3) ?
N1C N2C C7C C8C . . . . -179.80(16) ?
N1C N2C C7C C12C . . . . 1.4(3) ?
C12 C7 C8 C9 . . . . -1.7(3) ?
N2 C7 C8 C9 . . . . 179.36(16) ?
C12A C7A C8A C9A . . . . 2.0(3) ?
N2A C7A C8A C9A . . . . -179.08(16) ?
C12B C7B C8B C9B . . . . -2.7(3) ?
N2B C7B C8B C9B . . . . 177.61(16) ?
C12C C7C C8C C9C . . . . -1.6(3) ?
N2C C7C C8C C9C . . . . 179.58(16) ?
C7 C8 C9 C10 . . . . 0.7(3) ?
C7A C8A C9A C10A . . . . -0.1(3) ?
C7B C8B C9B C10B . . . . 0.6(3) ?
C7C C8C C9C C10C . . . . 0.4(3) ?
C8 C9 C10 C11 . . . . 0.4(3) ?
C8 C9 C10 N3 . . . . -178.37(17) ?
C8A C9A C10A N3A . . . . 175.81(17) ?
C8A C9A C10A C11A . . . . -1.8(3) ?
C8B C9B C10B N3B . . . . -175.77(17) ?
C8B C9B C10B C11B . . . . 1.7(3) ?
C8C C9C C10C C11C . . . . 0.8(3) ?
C8C C9C C10C N3C . . . . -177.53(17) ?
C9 C10 C11 C12 . . . . -0.6(3) ?
N3 C10 C11 C12 . . . . 178.20(17) ?
N3A C10A C11A C12A . . . . -175.97(17) ?
C9A C10A C11A C12A . . . . 1.6(3) ?
N3B C10B C11B C12B . . . . 175.56(17) ?
C9B C10B C11B C12B . . . . -2.0(3) ?
C9C C10C C11C C12C . . . . -0.7(3) ?
N3C C10C C11C C12C . . . . 177.57(17) ?
C10 C11 C12 C7 . . . . -0.4(3) ?
C8 C7 C12 C11 . . . . 1.5(3) ?
N2 C7 C12 C11 . . . . -179.43(16) ?
C10A C11A C12A C7A . . . . 0.3(3) ?
C8A C7A C12A C11A . . . . -2.1(3) ?
N2A C7A C12A C11A . . . . 179.05(17) ?
C10B C11B C12B C7B . . . . -0.1(3) ?
C8B C7B C12B C11B . . . . 2.5(3) ?
N2B C7B C12B C11B . . . . -177.89(17) ?
C10C C11C C12C C7C . . . . -0.4(3) ?
C8C C7C C12C C11C . . . . 1.6(3) ?
N2C C7C C12C C11C . . . . -179.67(17) ?
